data_7118225
loop_
_publ_author_name
'Kim, Jeong Gyun'
'Noh, Tae Hwan'
'Cho, Yoonjung'
'Park, Jin Kyoon'
'Jung, Ok-Sang'

_publ_section_title
;
 A triple-function nanotube as a reactant reservoir, reaction platform,
 and byproduct scavenger for photo-cyclopropanation.
;
_journal_issue 12
_journal_name_full 'Chemical communications (Cambridge, England)'
_journal_page_first 2545
_journal_page_last 2548
_journal_paper_doi 10.1039/c5cc09967f
_journal_volume 52
_journal_year 2016
_chemical_formula_sum 'C42.17 H36 Br Cd I2 N3 O6.33'
_chemical_formula_weight 1132.18
_space_group_crystal_system trigonal
_space_group_IT_number 148
_space_group_name_Hall '-R 3'
_space_group_name_H-M_alt 'R -3 :H'
_symmetry_space_group_name_Hall '-R 3'
_symmetry_space_group_name_H-M 'R -3 :H'
_atom_sites_solution_hydrogens geom
_audit_creation_method SHELXL-2014/7
_audit_update_record
;
2015-10-12 deposited with the CCDC.
2015-12-23 downloaded from the CCDC.
;
_cell_angle_alpha 90
_cell_angle_beta 90
_cell_angle_gamma 120
_cell_formula_units_Z 18
_cell_length_a 54.5811(10)
_cell_length_b 54.5811(10)
_cell_length_c 8.9081(2)
_cell_measurement_reflns_used 9882
_cell_measurement_temperature 173(2)
_cell_measurement_theta_max 22.40
_cell_measurement_theta_min 2.33
_cell_volume 22982.7(8)
_computing_cell_refinement 'Bruker SAINT'
_computing_data_collection 'Bruker APEX2'
_computing_data_reduction 'Bruker SAINT'
_computing_molecular_graphics 'Bruker SHELXTL'
_computing_publication_material 'Bruker SHELXTL'
_computing_structure_refinement 'SHELXL-2014/7 (Sheldrick, 2014)'
_computing_structure_solution 'SHELXS-97 (Sheldrick, 2008)'
_diffrn_ambient_temperature 173(2)
_diffrn_measured_fraction_theta_full 1.000
_diffrn_measured_fraction_theta_max 1.000
_diffrn_measurement_device_type 'Bruker Breeze CCD'
_diffrn_measurement_method '\f and \w scans'
_diffrn_radiation_type MoK\a
_diffrn_radiation_wavelength 0.71073
_diffrn_reflns_av_R_equivalents 0.1335
_diffrn_reflns_av_unetI/netI 0.0767
_diffrn_reflns_laue_measured_fraction_full 1.000
_diffrn_reflns_laue_measured_fraction_max 1.000
_diffrn_reflns_limit_h_max 67
_diffrn_reflns_limit_h_min -67
_diffrn_reflns_limit_k_max 67
_diffrn_reflns_limit_k_min -67
_diffrn_reflns_limit_l_max 10
_diffrn_reflns_limit_l_min -10
_diffrn_reflns_number 126988
_diffrn_reflns_point_group_measured_fraction_full 1.000
_diffrn_reflns_point_group_measured_fraction_max 1.000
_diffrn_reflns_theta_full 25.242
_diffrn_reflns_theta_max 25.999
_diffrn_reflns_theta_min 0.746
_exptl_absorpt_coefficient_mu 2.460
_exptl_absorpt_correction_type multi-scan
_exptl_absorpt_process_details SADABS
_exptl_crystal_colour colourless
_exptl_crystal_density_diffrn 1.472
_exptl_crystal_description block
_exptl_crystal_F_000 9894
_exptl_crystal_size_max 0.180
_exptl_crystal_size_mid 0.080
_exptl_crystal_size_min 0.070
_exptl_transmission_factor_max 0.842
_exptl_transmission_factor_min 0.790
_refine_diff_density_max 1.953
_refine_diff_density_min -1.231
_refine_diff_density_rms 0.211
_refine_ls_extinction_method none
_refine_ls_goodness_of_fit_ref 1.010
_refine_ls_hydrogen_treatment constr
_refine_ls_matrix_type full
_refine_ls_number_parameters 532
_refine_ls_number_reflns 10024
_refine_ls_number_restraints 31
_refine_ls_restrained_S_all 1.011
_refine_ls_R_factor_all 0.0998
_refine_ls_R_factor_gt 0.0634
_refine_ls_shift/su_max 0.001
_refine_ls_shift/su_mean 0.000
_refine_ls_structure_factor_coef Fsqd
_refine_ls_weighting_details 'w=1/[\s^2^(Fo^2^)+(0.1280P)^2^] where P=(Fo^2^+2Fc^2^)/3'
_refine_ls_weighting_scheme calc
_refine_ls_wR_factor_gt 0.1916
_refine_ls_wR_factor_ref 0.2088
_reflns_Friedel_coverage 0.000
_reflns_number_gt 6330
_reflns_number_total 10024
_reflns_threshold_expression 'I > 2\s(I)'
_cod_data_source_file c5cc09967f2.cif
_cod_data_source_block nth
_cod_depositor_comments
;
The following automatic conversions were performed:

'_exptl_absorpt_correction_type' value 'Multi-scan' changed to
'multi-scan' according to
/usr/data/users/saulius/crontab/automatic-downloads/rss-feeds/RSC/lib/dictionaries/cif_core.dic
dictionary named 'cif_core.dic' version 2.4.2 from 2011-04-26.

Automatic conversion script
Id: cif_fix_values 4268 2015-11-12 08:31:59Z antanas 

 Adding full bibliography for 7118223--7118227.cif.
;
_cod_original_cell_volume 22982.7(10)
_cod_database_code 7118225
_shelx_shelxl_version_number 2014/7
_shelx_space_group_comment
; 
The symmetry employed for this shelxl refinement is uniquely defined 
by the following loop, which should always be used as a source of 
symmetry information in preference to the above space-group names. 
They are only intended as comments. 
;
_shelx_estimated_absorpt_t_min 0.666
_shelx_estimated_absorpt_t_max 0.847
_platon_squeeze_void_probe_radius 1.20

loop_
_space_group_symop_operation_xyz
'x, y, z'
'-y, x-y, z'
'-x+y, -x, z'
'x+2/3, y+1/3, z+1/3'
'-y+2/3, x-y+1/3, z+1/3'
'-x+y+2/3, -x+1/3, z+1/3'
'x+1/3, y+2/3, z+2/3'
'-y+1/3, x-y+2/3, z+2/3'
'-x+y+1/3, -x+2/3, z+2/3'
'-x, -y, -z'
'y, -x+y, -z'
'x-y, x, -z'
'-x+2/3, -y+1/3, -z+1/3'
'y+2/3, -x+y+1/3, -z+1/3'
'x-y+2/3, x+1/3, -z+1/3'
'-x+1/3, -y+2/3, -z+2/3'
'y+1/3, -x+y+2/3, -z+2/3'
'x-y+1/3, x+2/3, -z+2/3'

loop_
_atom_site_label
_atom_site_type_symbol
_atom_site_fract_x
_atom_site_fract_y
_atom_site_fract_z
_atom_site_U_iso_or_equiv
_atom_site_adp_type
_atom_site_occupancy
_atom_site_site_symmetry_order
_atom_site_calc_flag
_atom_site_refinement_flags_posn
_atom_site_refinement_flags_adp
_atom_site_refinement_flags_occupancy
Cd1 Cd 0.71735(2) 0.83074(2) 0.11022(7) 0.03653(19) Uani 1 1 d . . .
I1 I 0.74886(2) 0.83718(2) 0.36148(7) 0.0587(2) Uani 1 1 d . . .
I2 I 0.66731(2) 0.79227(2) -0.02290(7) 0.04475(19) Uani 1 1 d . . .
O1 O 0.64841(14) 0.91574(12) 0.2391(6) 0.0465(15) Uani 1 1 d . . .
O2 O 0.67957(11) 0.93094(10) 0.4334(6) 0.0341(12) Uani 1 1 d . . .
O3 O 0.75490(12) 0.97360(11) 0.2969(6) 0.0429(14) Uani 1 1 d . . .
O4 O 0.77195(10) 1.00684(10) 0.4798(6) 0.0311(12) Uani 1 1 d . . .
O5 O 0.82345(19) 0.9382(2) 0.6237(12) 0.114(4) Uani 1 1 d . . .
O6 O 0.78512(14) 0.93435(13) 0.5207(7) 0.0554(17) Uani 1 1 d . . .
N1 N 0.70058(15) 0.86247(14) 0.1884(7) 0.0394(17) Uani 1 1 d . . .
N2 N 0.80919(14) 1.06826(14) 0.0397(7) 0.0393(17) Uani 1 1 d . . .
N3 N 0.74542(17) 0.86729(15) 0.9391(8) 0.0425(18) Uani 1 1 d . . .
C1 C 0.6761(2) 0.8585(2) 0.1321(11) 0.051(2) Uani 1 1 d . . .
H1A H 0.6653 0.8429 0.0676 0.061 Uiso 1 1 calc R U .
C2 C 0.66624(19) 0.87689(19) 0.1666(10) 0.046(2) Uani 1 1 d . . .
H2A H 0.6495 0.8746 0.1203 0.055 Uiso 1 1 calc R U .
C3 C 0.68054(17) 0.89810(15) 0.2664(8) 0.0307(17) Uani 1 1 d . . .
C4 C 0.70543(17) 0.90205(16) 0.3260(9) 0.0359(19) Uani 1 1 d . . .
H4A H 0.7160 0.9169 0.3953 0.043 Uiso 1 1 calc R U .
C5 C 0.71458(18) 0.88382(16) 0.2822(9) 0.0365(19) Uani 1 1 d . . .
H5A H 0.7320 0.8867 0.3217 0.044 Uiso 1 1 calc R U .
C6 C 0.66756(19) 0.91563(16) 0.3089(9) 0.0372(19) Uani 1 1 d . . .
C7 C 0.66599(16) 0.94278(15) 0.5135(8) 0.0292(17) Uani 1 1 d . . .
C8 C 0.68348(15) 0.96938(15) 0.5786(8) 0.0261(16) Uani 1 1 d . . .
C9 C 0.67024(16) 0.98041(16) 0.6679(8) 0.0306(17) Uani 1 1 d . . .
H9A H 0.6817 0.9981 0.7163 0.037 Uiso 1 1 calc R U .
C10 C 0.64126(17) 0.96679(17) 0.6891(9) 0.0358(19) Uani 1 1 d . . .
C11 C 0.62461(18) 0.94068(17) 0.6229(9) 0.0386(19) Uani 1 1 d . . .
H11A H 0.6047 0.9312 0.6357 0.046 Uiso 1 1 calc R U .
C12 C 0.63709(16) 0.92788(15) 0.5356(9) 0.0343(18) Uani 1 1 d . . .
H12A H 0.6258 0.9096 0.4938 0.041 Uiso 1 1 calc R U .
C13 C 0.6270(2) 0.9793(2) 0.7779(11) 0.057(3) Uani 1 1 d . . .
H13A H 0.6413 0.9977 0.8181 0.069 Uiso 1 1 calc R U .
H13B H 0.6139 0.9818 0.7129 0.069 Uiso 1 1 calc R U .
H13C H 0.6164 0.9667 0.8611 0.069 Uiso 1 1 calc R U .
C14 C 0.71418(15) 0.98511(16) 0.5471(9) 0.0310(17) Uani 1 1 d . . .
H14A H 0.7215 1.0053 0.5699 0.037 Uiso 1 1 calc R U .
H14B H 0.7170 0.9836 0.4384 0.037 Uiso 1 1 calc R U .
C15 C 0.80068(16) 1.04207(15) -0.0089(9) 0.0347(18) Uani 1 1 d . . .
H15A H 0.8038 1.0393 -0.1108 0.042 Uiso 1 1 calc R U .
C16 C 0.78727(16) 1.01866(16) 0.0865(9) 0.0358(19) Uani 1 1 d . . .
H16A H 0.7813 1.0002 0.0494 0.043 Uiso 1 1 calc R U .
C17 C 0.78279(15) 1.02250(15) 0.2334(8) 0.0282(16) Uani 1 1 d . . .
C18 C 0.79178(18) 1.04916(16) 0.2841(10) 0.043(2) Uani 1 1 d . . .
H18A H 0.7891 1.0524 0.3860 0.052 Uiso 1 1 calc R U .
C19 C 0.8052(2) 1.07192(18) 0.1815(10) 0.054(3) Uani 1 1 d . . .
H19A H 0.8116 1.0906 0.2166 0.065 Uiso 1 1 calc R U .
C20 C 0.76802(15) 0.99753(16) 0.3340(9) 0.0306(17) Uani 1 1 d . . .
C21 C 0.76015(16) 0.98614(14) 0.5946(8) 0.0287(17) Uani 1 1 d . . .
C22 C 0.73197(15) 0.97534(14) 0.6339(8) 0.0259(16) Uani 1 1 d . . .
C23 C 0.72200(15) 0.95741(15) 0.7560(8) 0.0275(16) Uani 1 1 d . . .
H23A H 0.7026 0.9493 0.7831 0.033 Uiso 1 1 calc R U .
C24 C 0.73901(18) 0.95092(15) 0.8392(8) 0.0351(19) Uani 1 1 d . . .
C25 C 0.76767(18) 0.96263(16) 0.7949(10) 0.040(2) Uani 1 1 d . . .
H25A H 0.7797 0.9582 0.8518 0.048 Uiso 1 1 calc R U .
C26 C 0.77865(16) 0.98010(16) 0.6723(9) 0.0358(18) Uani 1 1 d . . .
C27 C 0.72804(19) 0.93237(17) 0.9751(9) 0.041(2) Uani 1 1 d . . .
H27A H 0.7432 0.9302 1.0195 0.050 Uiso 1 1 calc R U .
H27B H 0.7213 0.9410 1.0486 0.050 Uiso 1 1 calc R U .
H27C H 0.7124 0.9138 0.9460 0.050 Uiso 1 1 calc R U .
C28 C 0.80934(19) 0.9929(2) 0.6244(12) 0.057(3) Uani 1 1 d . . .
H28A H 0.8184 1.0137 0.6306 0.069 Uiso 1 1 calc R U .
H28B H 0.8190 0.9869 0.6976 0.069 Uiso 1 1 calc R U .
C29 C 0.7729(2) 0.87980(19) 0.9509(11) 0.053(2) Uani 1 1 d . . .
H29A H 0.7810 0.8754 1.0338 0.064 Uiso 1 1 calc R U .
C30 C 0.7909(2) 0.8995(2) 0.8451(13) 0.062(3) Uani 1 1 d . . .
H30A H 0.8108 0.9083 0.8546 0.075 Uiso 1 1 calc R U .
C31 C 0.7788(2) 0.90560(19) 0.7278(11) 0.052(2) Uani 1 1 d . . .
C32 C 0.7506(2) 0.89251(18) 0.7134(10) 0.047(2) Uani 1 1 d . . .
H32A H 0.7421 0.8963 0.6303 0.057 Uiso 1 1 calc R U .
C33 C 0.7341(2) 0.87308(18) 0.8247(10) 0.047(2) Uani 1 1 d . . .
H33A H 0.7141 0.8638 0.8169 0.057 Uiso 1 1 calc R U .
C34 C 0.7985(2) 0.9282(2) 0.6182(14) 0.070(3) Uani 1 1 d . . .
C35 C 0.8027(2) 0.9575(2) 0.4187(13) 0.067(3) Uani 1 1 d . . .
C36 C 0.81446(19) 0.9853(2) 0.4693(13) 0.055(3) Uani 1 1 d . . .
C37 C 0.8310(2) 1.0070(3) 0.3659(14) 0.070(3) Uani 1 1 d . . .
H37A H 0.8389 1.0261 0.3964 0.084 Uiso 1 1 calc R U .
C38 C 0.8362(2) 1.0013(3) 0.2228(17) 0.087(4) Uani 1 1 d . . .
C39 C 0.8233(3) 0.9725(4) 0.1761(15) 0.105(6) Uani 1 1 d . . .
H39A H 0.8270 0.9688 0.0767 0.126 Uiso 1 1 calc R U .
C40 C 0.8049(3) 0.9482(3) 0.2700(14) 0.092(4) Uani 1 1 d . . .
H40A H 0.7956 0.9290 0.2380 0.111 Uiso 1 1 calc R U .
C41 C 0.8538(3) 1.0249(3) 0.1161(17) 0.116(6) Uani 1 1 d . . .
H41A H 0.8553 1.0171 0.0199 0.139 Uiso 1 1 calc R U .
H41B H 0.8447 1.0364 0.1003 0.139 Uiso 1 1 calc R U .
H41C H 0.8727 1.0368 0.1583 0.139 Uiso 1 1 calc R U .
C42 C 0.9107(12) 1.0473(10) 0.753(6) 0.43(6) Uani 0.5 1 d D U P
H42A H 0.9221 1.0466 0.6682 0.520 Uiso 0.5 1 calc R U P
H42B H 0.8975 1.0277 0.7857 0.520 Uiso 0.5 1 calc R U P
Br1 Br 0.89016(6) 1.06574(7) 0.6925(5) 0.1194(12) Uani 0.5 1 d D . P
Br2 Br 0.93602(9) 1.07021(8) 0.9240(6) 0.1442(15) Uani 0.5 1 d D . P
C43 C 0.9047(3) 1.0098(3) 1.389(2) 0.023(4) Uani 0.3333 1 d D U P
H43A H 0.8972 1.0092 1.4911 0.028 Uiso 0.3333 1 calc R U P
H43B H 0.8878 0.9994 1.3239 0.028 Uiso 0.3333 1 calc R U P
C44 C 0.9170(6) 0.9916(6) 1.397(4) 0.108(13) Uani 0.3333 1 d D U P
H44A H 0.9028 0.9729 1.4333 0.129 Uiso 0.3333 1 calc R U P
H44B H 0.9236 0.9899 1.2977 0.129 Uiso 0.3333 1 calc R U P
H44C H 0.9331 0.9999 1.4672 0.129 Uiso 0.3333 1 calc R U P
O7 O 0.9192(4) 1.0441(3) 1.335(2) 0.069(6) Uani 0.3333 1 d D U P
H7 H 0.9068 1.0489 1.3369 0.083 Uiso 0.3333 1 calc R U P

loop_
_atom_site_aniso_label
_atom_site_aniso_U_11
_atom_site_aniso_U_22
_atom_site_aniso_U_33
_atom_site_aniso_U_23
_atom_site_aniso_U_13
_atom_site_aniso_U_12
Cd1 0.0532(4) 0.0392(3) 0.0275(3) 0.0043(3) 0.0085(3) 0.0309(3)
I1 0.0868(5) 0.0839(5) 0.0320(4) -0.0011(3) -0.0032(3) 0.0626(4)
I2 0.0615(4) 0.0371(3) 0.0382(4) 0.0011(2) 0.0027(3) 0.0265(3)
O1 0.069(4) 0.052(4) 0.033(3) -0.004(3) -0.004(3) 0.041(3)
O2 0.044(3) 0.033(3) 0.034(3) -0.006(2) 0.002(2) 0.026(3)
O3 0.052(4) 0.026(3) 0.038(3) -0.002(2) 0.007(3) 0.009(3)
O4 0.034(3) 0.026(3) 0.025(3) 0.009(2) 0.002(2) 0.009(2)
O5 0.068(6) 0.131(8) 0.148(9) 0.101(7) 0.039(6) 0.053(6)
O6 0.069(4) 0.059(4) 0.051(4) 0.024(3) 0.024(3) 0.042(4)
N1 0.054(4) 0.041(4) 0.032(4) -0.001(3) 0.005(3) 0.030(4)
N2 0.043(4) 0.034(4) 0.025(4) 0.010(3) 0.000(3) 0.007(3)
N3 0.068(5) 0.042(4) 0.035(4) 0.009(3) 0.011(4) 0.040(4)
C1 0.068(6) 0.057(6) 0.043(6) -0.011(4) 0.001(5) 0.042(5)
C2 0.058(6) 0.058(6) 0.039(5) -0.007(4) -0.009(4) 0.043(5)
C3 0.045(5) 0.026(4) 0.026(4) 0.008(3) 0.010(4) 0.021(4)
C4 0.044(5) 0.029(4) 0.032(5) -0.002(3) 0.006(4) 0.017(4)
C5 0.044(5) 0.037(4) 0.033(5) -0.001(4) 0.004(4) 0.024(4)
C6 0.057(5) 0.028(4) 0.027(5) 0.005(3) 0.010(4) 0.021(4)
C7 0.047(5) 0.031(4) 0.023(4) 0.004(3) 0.005(3) 0.029(4)
C8 0.032(4) 0.027(4) 0.021(4) 0.005(3) 0.002(3) 0.016(3)
C9 0.039(4) 0.033(4) 0.025(4) -0.001(3) 0.000(3) 0.023(4)
C10 0.047(5) 0.045(5) 0.029(5) -0.007(4) 0.001(4) 0.032(4)
C11 0.037(4) 0.046(5) 0.030(5) 0.012(4) 0.011(4) 0.018(4)
C12 0.034(4) 0.022(4) 0.040(5) 0.000(3) 0.004(4) 0.009(3)
C13 0.045(5) 0.083(7) 0.053(6) -0.020(5) 0.007(5) 0.038(5)
C14 0.034(4) 0.035(4) 0.024(4) 0.001(3) 0.003(3) 0.017(3)
C15 0.036(4) 0.027(4) 0.032(5) 0.004(3) 0.005(4) 0.010(3)
C16 0.035(4) 0.029(4) 0.042(5) 0.003(4) 0.011(4) 0.014(4)
C17 0.029(4) 0.028(4) 0.022(4) 0.003(3) -0.003(3) 0.011(3)
C18 0.053(5) 0.031(4) 0.031(5) 0.006(4) -0.004(4) 0.009(4)
C19 0.080(7) 0.031(5) 0.026(5) 0.002(4) -0.001(5) 0.009(5)
C20 0.030(4) 0.036(4) 0.027(4) -0.001(3) -0.002(3) 0.018(4)
C21 0.039(4) 0.022(4) 0.023(4) 0.005(3) 0.004(3) 0.013(3)
C22 0.034(4) 0.020(3) 0.023(4) -0.003(3) 0.001(3) 0.012(3)
C23 0.031(4) 0.030(4) 0.023(4) 0.002(3) 0.002(3) 0.016(3)
C24 0.057(5) 0.027(4) 0.022(4) 0.005(3) 0.000(4) 0.022(4)
C25 0.045(5) 0.036(4) 0.042(5) 0.009(4) -0.008(4) 0.022(4)
C26 0.035(4) 0.033(4) 0.037(5) 0.004(4) -0.003(4) 0.016(4)
C27 0.060(6) 0.036(4) 0.026(5) 0.004(4) 0.004(4) 0.022(4)
C28 0.043(5) 0.056(6) 0.069(7) 0.020(5) -0.012(5) 0.021(5)
C29 0.051(6) 0.050(6) 0.057(6) 0.015(5) 0.004(5) 0.024(5)
C30 0.047(6) 0.066(7) 0.074(8) 0.024(6) 0.008(5) 0.029(5)
C31 0.059(6) 0.046(5) 0.060(7) 0.012(5) 0.014(5) 0.033(5)
C32 0.064(6) 0.049(5) 0.041(5) 0.012(4) 0.006(5) 0.037(5)
C33 0.062(6) 0.045(5) 0.045(6) 0.011(4) 0.007(5) 0.033(5)
C34 0.060(7) 0.077(8) 0.090(9) 0.034(7) 0.020(6) 0.047(6)
C35 0.069(7) 0.078(8) 0.070(8) 0.047(6) 0.035(6) 0.049(6)
C36 0.037(5) 0.063(6) 0.075(8) 0.024(5) 0.014(5) 0.032(5)
C37 0.055(6) 0.086(8) 0.084(9) 0.039(7) 0.033(6) 0.048(6)
C38 0.059(7) 0.111(11) 0.102(11) 0.065(9) 0.041(7) 0.052(8)
C39 0.126(12) 0.185(17) 0.061(8) 0.068(10) 0.061(8) 0.121(13)
C40 0.132(11) 0.125(11) 0.074(9) 0.041(8) 0.054(8) 0.104(10)
C41 0.083(9) 0.163(14) 0.121(12) 0.091(11) 0.056(9) 0.076(10)
C42 0.43(6) 0.44(6) 0.42(6) 0.002(12) 0.009(12) 0.21(3)
Br1 0.0696(17) 0.106(2) 0.163(3) -0.057(2) 0.0022(19) 0.0297(16)
Br2 0.144(3) 0.105(3) 0.198(5) 0.009(3) 0.026(3) 0.073(3)
C43 0.004(7) 0.039(9) 0.020(9) -0.009(7) -0.006(6) 0.007(7)
C44 0.096(19) 0.063(17) 0.073(18) 0.018(15) -0.038(16) -0.029(13)
O7 0.095(13) 0.091(13) 0.068(12) -0.066(10) -0.078(10) 0.082(11)

loop_
_atom_type_symbol
_atom_type_description
_atom_type_scat_dispersion_real
_atom_type_scat_dispersion_imag
_atom_type_scat_source
C C 0.0033 0.0016 'International Tables Vol C Tables 4.2.6.8 and 6.1.1.4'
H H 0.0000 0.0000 'International Tables Vol C Tables 4.2.6.8 and 6.1.1.4'
N N 0.0061 0.0033 'International Tables Vol C Tables 4.2.6.8 and 6.1.1.4'
O O 0.0106 0.0060 'International Tables Vol C Tables 4.2.6.8 and 6.1.1.4'
Br Br -0.2901 2.4595 'International Tables Vol C Tables 4.2.6.8 and 6.1.1.4'
Cd Cd -0.8075 1.2024 'International Tables Vol C Tables 4.2.6.8 and 6.1.1.4'
I I -0.4742 1.8119 'International Tables Vol C Tables 4.2.6.8 and 6.1.1.4'

loop_
_geom_angle_atom_site_label_1
_geom_angle_atom_site_label_2
_geom_angle_atom_site_label_3
_geom_angle
_geom_angle_site_symmetry_1
_geom_angle_site_symmetry_3
N3 Cd1 N1 84.2(2) 1_554 .
N3 Cd1 N2 77.6(2) 1_554 12_655
N1 Cd1 N2 161.4(2) . 12_655
N3 Cd1 I1 108.56(19) 1_554 .
N1 Cd1 I1 96.35(17) . .
N2 Cd1 I1 93.35(16) 12_655 .
N3 Cd1 I2 110.12(19) 1_554 .
N1 Cd1 I2 94.81(18) . .
N2 Cd1 I2 87.65(17) 12_655 .
I1 Cd1 I2 140.58(3) . .
C6 O2 C7 120.1(6) . .
C20 O4 C21 117.6(6) . .
C34 O6 C35 115.7(8) . .
C5 N1 C1 117.9(7) . .
C5 N1 Cd1 123.5(6) . .
C1 N1 Cd1 118.6(5) . .
C19 N2 C15 118.6(7) . .
C19 N2 Cd1 113.2(5) . 11_565
C15 N2 Cd1 128.2(5) . 11_565
C29 N3 C33 119.5(8) . .
C29 N3 Cd1 118.7(6) . 1_556
C33 N3 Cd1 121.4(6) . 1_556
N1 C1 C2 121.0(9) . .
N1 C1 H1A 119.5 . .
C2 C1 H1A 119.5 . .
C3 C2 C1 119.8(8) . .
C3 C2 H2A 120.1 . .
C1 C2 H2A 120.1 . .
C2 C3 C4 119.4(7) . .
C2 C3 C6 117.2(7) . .
C4 C3 C6 123.4(7) . .
C3 C4 C5 117.8(7) . .
C3 C4 H4A 121.1 . .
C5 C4 H4A 121.1 . .
N1 C5 C4 123.9(8) . .
N1 C5 H5A 118.0 . .
C4 C5 H5A 118.0 . .
O1 C6 O2 124.8(7) . .
O1 C6 C3 123.7(7) . .
O2 C6 C3 111.5(7) . .
C12 C7 O2 121.0(7) . .
C12 C7 C8 122.4(7) . .
O2 C7 C8 116.4(7) . .
C9 C8 C7 116.8(7) . .
C9 C8 C14 122.6(7) . .
C7 C8 C14 120.6(7) . .
C10 C9 C8 123.0(7) . .
C10 C9 H9A 118.5 . .
C8 C9 H9A 118.5 . .
C11 C10 C9 118.8(7) . .
C11 C10 C13 118.3(8) . .
C9 C10 C13 122.9(7) . .
C10 C11 C12 120.6(7) . .
C10 C11 H11A 119.7 . .
C12 C11 H11A 119.7 . .
C7 C12 C11 118.3(7) . .
C7 C12 H12A 120.8 . .
C11 C12 H12A 120.8 . .
C10 C13 H13A 109.5 . .
C10 C13 H13B 109.5 . .
H13A C13 H13B 109.5 . .
C10 C13 H13C 109.5 . .
H13A C13 H13C 109.5 . .
H13B C13 H13C 109.5 . .
C8 C14 C22 115.7(6) . .
C8 C14 H14A 108.3 . .
C22 C14 H14A 108.3 . .
C8 C14 H14B 108.3 . .
C22 C14 H14B 108.3 . .
H14A C14 H14B 107.4 . .
N2 C15 C16 121.6(7) . .
N2 C15 H15A 119.2 . .
C16 C15 H15A 119.2 . .
C17 C16 C15 119.6(7) . .
C17 C16 H16A 120.2 . .
C15 C16 H16A 120.2 . .
C18 C17 C16 119.1(7) . .
C18 C17 C20 121.4(7) . .
C16 C17 C20 119.5(7) . .
C17 C18 C19 118.4(8) . .
C17 C18 H18A 120.8 . .
C19 C18 H18A 120.8 . .
N2 C19 C18 122.7(8) . .
N2 C19 H19A 118.7 . .
C18 C19 H19A 118.7 . .
O3 C20 O4 124.8(7) . .
O3 C20 C17 126.7(7) . .
O4 C20 C17 108.6(6) . .
C22 C21 C26 123.7(7) . .
C22 C21 O4 119.0(6) . .
C26 C21 O4 116.9(6) . .
C23 C22 C21 117.4(7) . .
C23 C22 C14 123.5(6) . .
C21 C22 C14 119.1(6) . .
C24 C23 C22 122.2(7) . .
C24 C23 H23A 118.9 . .
C22 C23 H23A 118.9 . .
C23 C24 C25 118.2(7) . .
C23 C24 C27 121.4(8) . .
C25 C24 C27 120.5(7) . .
C26 C25 C24 122.3(7) . .
C26 C25 H25A 118.9 . .
C24 C25 H25A 118.9 . .
C25 C26 C21 116.3(7) . .
C25 C26 C28 122.7(7) . .
C21 C26 C28 121.0(7) . .
C24 C27 H27A 109.5 . .
C24 C27 H27B 109.5 . .
H27A C27 H27B 109.5 . .
C24 C27 H27C 109.5 . .
H27A C27 H27C 109.5 . .
H27B C27 H27C 109.5 . .
C36 C28 C26 116.4(8) . .
C36 C28 H28A 108.2 . .
C26 C28 H28A 108.2 . .
C36 C28 H28B 108.2 . .
C26 C28 H28B 108.2 . .
H28A C28 H28B 107.3 . .
N3 C29 C30 121.9(9) . .
N3 C29 H29A 119.1 . .
C30 C29 H29A 119.1 . .
C31 C30 C29 118.0(9) . .
C31 C30 H30A 121.0 . .
C29 C30 H30A 121.0 . .
C32 C31 C30 120.6(9) . .
C32 C31 C34 122.0(9) . .
C30 C31 C34 117.4(9) . .
C31 C32 C33 117.9(9) . .
C31 C32 H32A 121.1 . .
C33 C32 H32A 121.1 . .
N3 C33 C32 122.1(9) . .
N3 C33 H33A 118.9 . .
C32 C33 H33A 118.9 . .
O5 C34 O6 125.4(10) . .
O5 C34 C31 122.1(10) . .
O6 C34 C31 112.5(9) . .
C36 C35 C40 127.3(10) . .
C36 C35 O6 119.2(10) . .
C40 C35 O6 113.5(10) . .
C35 C36 C37 117.0(11) . .
C35 C36 C28 123.1(9) . .
C37 C36 C28 119.8(10) . .
C38 C37 C36 122.3(12) . .
C38 C37 H37A 118.9 . .
C36 C37 H37A 118.9 . .
C37 C38 C39 118.4(11) . .
C37 C38 C41 120.5(15) . .
C39 C38 C41 121.0(14) . .
C38 C39 C40 124.7(13) . .
C38 C39 H39A 117.6 . .
C40 C39 H39A 117.6 . .
C35 C40 C39 110.2(13) . .
C35 C40 H40A 124.9 . .
C39 C40 H40A 124.9 . .
C38 C41 H41A 109.5 . .
C38 C41 H41B 109.5 . .
H41A C41 H41B 109.5 . .
C38 C41 H41C 109.5 . .
H41A C41 H41C 109.5 . .
H41B C41 H41C 109.5 . .
Br1 C42 Br2 106.5(4) . .
Br1 C42 H42A 110.4 . .
Br2 C42 H42A 110.4 . .
Br1 C42 H42B 110.4 . .
Br2 C42 H42B 110.4 . .
H42A C42 H42B 108.6 . .
C44 C43 O7 130.3(18) . .
C44 C43 H43A 104.7 . .
O7 C43 H43A 104.7 . .
C44 C43 H43B 104.7 . .
O7 C43 H43B 104.7 . .
H43A C43 H43B 105.7 . .
C43 C44 H44A 109.5 . .
C43 C44 H44B 109.5 . .
H44A C44 H44B 109.5 . .
C43 C44 H44C 109.5 . .
H44A C44 H44C 109.5 . .
H44B C44 H44C 109.5 . .
C43 O7 H7 109.5 . .

loop_
_geom_bond_atom_site_label_1
_geom_bond_atom_site_label_2
_geom_bond_distance
_geom_bond_site_symmetry_2
Cd1 N3 2.365(7) 1_554
Cd1 N1 2.430(6) .
Cd1 N2 2.517(6) 12_655
Cd1 I1 2.7363(9) .
Cd1 I2 2.7458(9) .
O1 C6 1.219(10) .
O2 C6 1.346(10) .
O2 C7 1.398(8) .
O3 C20 1.180(9) .
O4 C20 1.372(9) .
O4 C21 1.418(8) .
O5 C34 1.186(12) .
O6 C34 1.285(12) .
O6 C35 1.461(11) .
N1 C5 1.323(10) .
N1 C1 1.341(11) .
N2 C19 1.314(11) .
N2 C15 1.335(10) .
N2 Cd1 2.517(6) 11_565
N3 C29 1.307(12) .
N3 C33 1.309(11) .
N3 Cd1 2.365(7) 1_556
C1 C2 1.388(11) .
C1 H1A 0.9500 .
C2 C3 1.355(11) .
C2 H2A 0.9500 .
C3 C4 1.371(11) .
C3 C6 1.496(11) .
C4 C5 1.375(11) .
C4 H4A 0.9500 .
C5 H5A 0.9500 .
C7 C12 1.380(11) .
C7 C8 1.403(10) .
C8 C9 1.397(10) .
C8 C14 1.478(10) .
C9 C10 1.383(11) .
C9 H9A 0.9500 .
C10 C11 1.382(11) .
C10 C13 1.495(11) .
C11 C12 1.426(11) .
C11 H11A 0.9500 .
C12 H12A 0.9500 .
C13 H13A 0.9800 .
C13 H13B 0.9800 .
C13 H13C 0.9800 .
C14 C22 1.530(10) .
C14 H14A 0.9900 .
C14 H14B 0.9900 .
C15 C16 1.398(10) .
C15 H15A 0.9500 .
C16 C17 1.367(11) .
C16 H16A 0.9500 .
C17 C18 1.359(11) .
C17 C20 1.487(10) .
C18 C19 1.416(11) .
C18 H18A 0.9500 .
C19 H19A 0.9500 .
C21 C22 1.389(10) .
C21 C26 1.393(10) .
C22 C23 1.380(10) .
C23 C24 1.366(10) .
C23 H23A 0.9500 .
C24 C25 1.419(12) .
C24 C27 1.498(10) .
C25 C26 1.374(11) .
C25 H25A 0.9500 .
C26 C28 1.519(12) .
C27 H27A 0.9800 .
C27 H27B 0.9800 .
C27 H27C 0.9800 .
C28 C36 1.507(15) .
C28 H28A 0.9900 .
C28 H28B 0.9900 .
C29 C30 1.396(13) .
C29 H29A 0.9500 .
C30 C31 1.361(14) .
C30 H30A 0.9500 .
C31 C32 1.341(13) .
C31 C34 1.517(14) .
C32 C33 1.401(12) .
C32 H32A 0.9500 .
C33 H33A 0.9500 .
C35 C36 1.392(15) .
C35 C40 1.445(17) .
C36 C37 1.412(14) .
C37 C38 1.375(19) .
C37 H37A 0.9500 .
C38 C39 1.43(2) .
C38 C41 1.500(16) .
C39 C40 1.463(18) .
C39 H39A 0.9500 .
C40 H40A 0.9500 .
C41 H41A 0.9800 .
C41 H41B 0.9800 .
C41 H41C 0.9800 .
C42 Br1 1.921(4) .
C42 Br2 2.018(5) .
C42 H42A 0.9900 .
C42 H42B 0.9900 .
C43 C44 1.456(4) .
C43 O7 1.695(4) .
C43 H43A 0.9900 .
C43 H43B 0.9900 .
C44 H44A 0.9800 .
C44 H44B 0.9800 .
C44 H44C 0.9800 .
O7 H7 0.8400 .

loop_
_platon_squeeze_void_nr
_platon_squeeze_void_average_x
_platon_squeeze_void_average_y
_platon_squeeze_void_average_z
_platon_squeeze_void_volume
_platon_squeeze_void_count_electrons
_platon_squeeze_void_content
1 0.000 0.000 -0.002 706 329 ' '
2 0.012 0.413 0.430 15 0 ' '
3 0.068 0.321 0.763 15 0 ' '
4 0.080 0.735 0.903 15 0 ' '
5 0.333 0.667 0.617 705 331 ' '
6 0.253 0.932 0.763 15 0 ' '
7 0.265 0.345 0.903 15 0 ' '
8 0.321 0.253 0.237 15 0 ' '
9 0.345 0.080 0.096 15 0 ' '
10 0.401 0.988 0.430 15 0 ' '
11 0.413 0.401 0.570 15 0 ' '
12 0.667 0.333 0.284 704 331 ' '
13 0.586 0.599 0.430 15 0 ' '
14 0.599 0.012 0.570 15 0 ' '
15 0.654 0.920 0.903 15 0 ' '
16 0.679 0.747 0.763 15 0 ' '
17 0.735 0.654 0.097 15 0 ' '
18 0.747 0.068 0.237 15 0 ' '
19 0.920 0.265 0.096 16 0 ' '
20 0.932 0.679 0.237 15 0 ' '
21 0.988 0.586 0.570 15 0 ' '
